data_7218755
loop_
_publ_author_name
'You, Xiuli'
'Wei, Zhenhong'
'Wang, Hailong'
'li, dongping'
'Liu, Jian'
'Xu, Beibei'
'Liu, Xiaoming'

_publ_section_title
;
 Synthesis of two copper clusters and their catalysis towards the
 oxidation of benzene into phenol
;
_journal_name_full 'RSC Adv.'
_journal_paper_doi 10.1039/C4RA12832J
_journal_year 2014
_chemical_formula_moiety '4(C111 H121 Cu9 N12 O13), 20(Cl O4), C H4 O,  4.6(O)'
_chemical_formula_sum 'C445 H488 Cl20 Cu36 N48 O137.6'
_chemical_formula_weight 11707.26
_chemical_name_systematic
; 
 ? 
;
_space_group_IT_number 14
_symmetry_cell_setting monoclinic
_symmetry_space_group_name_Hall '-P 2ybc'
_symmetry_space_group_name_H-M 'P 1 21/c 1'
_atom_sites_solution_hydrogens geom
_atom_sites_solution_primary direct
_atom_sites_solution_secondary difmap
_audit_creation_method SHELXL-97
_cell_angle_alpha 90.00
_cell_angle_beta 103.9630(10)
_cell_angle_gamma 90.00
_cell_formula_units_Z 1
_cell_length_a 18.9914(16)
_cell_length_b 21.3495(18)
_cell_length_c 33.231(3)
_cell_measurement_reflns_used 9959
_cell_measurement_temperature 296(2)
_cell_measurement_theta_max 22.479
_cell_measurement_theta_min 2.288
_cell_volume 13076(2)
_computing_cell_refinement 'Bruker SMART'
_computing_data_collection 'Bruker SMART'
_computing_data_reduction 'Bruker SAINT'
_computing_molecular_graphics 'Bruker SHELXTL'
_computing_publication_material 'Bruker SHELXTL'
_computing_structure_refinement 'SHELXL-97 (Sheldrick, 1997)'
_computing_structure_solution 'SHELXS-97 (Sheldrick, 1990)'
_diffrn_ambient_temperature 296(2)
_diffrn_measured_fraction_theta_full 0.999
_diffrn_measured_fraction_theta_max 0.999
_diffrn_measurement_device_type 'CCD area detector'
_diffrn_measurement_method 'phi and omega scans'
_diffrn_radiation_monochromator graphite
_diffrn_radiation_source 'fine-focus sealed tube'
_diffrn_radiation_type MoK\a
_diffrn_radiation_wavelength 0.71073
_diffrn_reflns_av_R_equivalents 0.0632
_diffrn_reflns_av_sigmaI/netI 0.0620
_diffrn_reflns_limit_h_max 22
_diffrn_reflns_limit_h_min -22
_diffrn_reflns_limit_k_max 25
_diffrn_reflns_limit_k_min -25
_diffrn_reflns_limit_l_max 39
_diffrn_reflns_limit_l_min -39
_diffrn_reflns_number 95469
_diffrn_reflns_theta_full 25.00
_diffrn_reflns_theta_max 25.00
_diffrn_reflns_theta_min 2.17
_exptl_absorpt_coefficient_mu 1.613
_exptl_absorpt_correction_T_max 0.851
_exptl_absorpt_correction_T_min 0.748
_exptl_absorpt_correction_type multi-scan
_exptl_absorpt_process_details '(Jacobson, 1998)'
_exptl_crystal_colour blue
_exptl_crystal_density_diffrn 1.487
_exptl_crystal_density_method 'not measured'
_exptl_crystal_description block
_exptl_crystal_F_000 5978.8
_exptl_crystal_size_max 0.20
_exptl_crystal_size_mid 0.15
_exptl_crystal_size_min 0.10
_refine_diff_density_max 0.934
_refine_diff_density_min -0.578
_refine_diff_density_rms 0.097
_refine_ls_extinction_method none
_refine_ls_goodness_of_fit_ref 1.086
_refine_ls_hydrogen_treatment mixed
_refine_ls_matrix_type full
_refine_ls_number_parameters 1683
_refine_ls_number_reflns 22990
_refine_ls_number_restraints 393
_refine_ls_restrained_S_all 1.093
_refine_ls_R_factor_all 0.1035
_refine_ls_R_factor_gt 0.0530
_refine_ls_shift/su_max 0.007
_refine_ls_shift/su_mean 0.004
_refine_ls_structure_factor_coef Fsqd
_refine_ls_weighting_details 'calc w=1/[\s^2^(Fo^2^)+(0.0944P)^2^+12.3780P] where P=(Fo^2^+2Fc^2^)/3'
_refine_ls_weighting_scheme calc
_refine_ls_wR_factor_gt 0.1536
_refine_ls_wR_factor_ref 0.1868
_reflns_number_gt 14195
_reflns_number_total 22990
_reflns_threshold_expression >2sigma(I)
_cod_data_source_file c4ra12832j3.cif
_cod_data_source_block t
_cod_original_cell_volume 13075.7(19)
_cod_original_sg_symbol_H-M 'P 21/c'
_cod_original_formula_sum 'C445 H488 Cl20 Cu36 N48 O137.60'
_cod_database_code 7218755

loop_
_symmetry_equiv_pos_as_xyz
'x, y, z'
'-x, y+1/2, -z+1/2'
'-x, -y, -z'
'x, -y-1/2, z-1/2'

loop_
_atom_site_label
_atom_site_type_symbol
_atom_site_fract_x
_atom_site_fract_y
_atom_site_fract_z
_atom_site_U_iso_or_equiv
_atom_site_adp_type
_atom_site_occupancy
_atom_site_symmetry_multiplicity
_atom_site_calc_flag
_atom_site_refinement_flags
_atom_site_disorder_assembly
_atom_site_disorder_group
Cu1 Cu 0.25985(2) 0.343110(19) 0.151018(12) 0.04106(11) Uani 1 1 d . . .
Cu2 Cu 0.18255(2) 0.235755(19) 0.187313(12) 0.03962(11) Uani 1 1 d . . .
Cu3 Cu 0.28873(2) 0.308083(18) 0.260861(12) 0.04119(11) Uani 1 1 d . . .
Cu4 Cu 0.16675(2) 0.068732(19) 0.214362(13) 0.04499(12) Uani 1 1 d . . .
Cu5 Cu 0.23166(2) 0.173552(19) 0.276316(12) 0.04222(11) Uani 1 1 d . . .
Cu6 Cu 0.38785(2) 0.25865(2) 0.342977(13) 0.04825(13) Uani 1 1 d . . .
Cu7 Cu 0.30403(2) 0.446454(19) 0.265067(14) 0.04661(12) Uani 1 1 d . . .
Cu8 Cu 0.04726(2) 0.19738(2) 0.127164(14) 0.05074(13) Uani 1 1 d . . .
Cu9 Cu 0.23410(2) 0.13924(2) 0.362539(13) 0.05085(13) Uani 1 1 d . . .
O1 O 0.34324(12) 0.23508(11) 0.28672(7) 0.0455(7) Uani 1 1 d . . .
H6' H 0.3628(15) 0.2284(14) 0.2750(8) 0.030(9) Uiso 1 1 d . . .
O2 O 0.23613(12) 0.13655(10) 0.22394(7) 0.0436(7) Uani 1 1 d . . .
H3' H 0.2741(14) 0.1277(13) 0.2226(8) 0.023(7) Uiso 1 1 d . . .
O3 O 0.27685(11) 0.27397(10) 0.18899(7) 0.0401(6) Uani 1 1 d . . .
H5' H 0.318(3) 0.253(2) 0.2009(14) 0.116(17) Uiso 1 1 d . . .
O4 O 0.20172(11) 0.25431(10) 0.24688(6) 0.0377(6) Uani 1 1 d . . .
H1' H 0.1729(15) 0.2656(14) 0.2515(9) 0.031(8) Uiso 1 1 d . . .
O5 O 0.23687(14) 0.38311(12) 0.24383(9) 0.0644(9) Uani 1 1 d . . .
H4' H 0.2125(17) 0.3879(15) 0.2446(10) 0.038(10) Uiso 1 1 d . . .
O6 O 0.36850(11) 0.37499(10) 0.26900(7) 0.0473(7) Uani 1 1 d . . .
O7 O 0.12757(12) 0.11102(10) 0.25382(7) 0.0506(7) Uani 1 1 d . . .
O8 O 0.08706(13) 0.20543(13) 0.18424(7) 0.0579(8) Uani 1 1 d . . .
H9' H 0.082(2) 0.1984(19) 0.2023(12) 0.079(14) Uiso 1 1 d . . .
O9 O 0.14915(12) 0.20297(11) 0.12759(7) 0.0484(7) Uani 1 1 d . . .
O10 O 0.16277(11) 0.33792(11) 0.15528(7) 0.0500(7) Uani 1 1 d . . .
O11 O 0.27117(13) 0.10161(11) 0.31926(7) 0.0501(7) Uani 1 1 d . . .
O12 O 0.21642(14) 0.20735(11) 0.32652(7) 0.0545(8) Uani 1 1 d . . .
H2' H 0.2298(15) 0.2374(13) 0.3286(8) 0.028(8) Uiso 1 1 d . . .
O13 O 0.30847(13) 0.31331(12) 0.33718(8) 0.0575(8) Uani 1 1 d . . .
N1 N 0.44291(16) 0.29376(14) 0.39872(9) 0.0554(9) Uani 1 1 d . . .
N2 N 0.46053(16) 0.19197(14) 0.35585(9) 0.0520(9) Uani 1 1 d . . .
N3 N 0.26060(16) 0.06604(14) 0.40090(9) 0.0563(10) Uani 1 1 d . . .
N4 N 0.17289(17) 0.16548(15) 0.39919(9) 0.0581(10) Uani 1 1 d . . .
N5 N 0.09863(15) -0.00477(13) 0.21123(9) 0.0485(9) Uani 1 1 d . . .
N6 N 0.19270(16) 0.02794(15) 0.16701(9) 0.0557(9) Uani 1 1 d . . .
N7 N 0.01530(17) 0.17501(15) 0.06721(10) 0.0600(10) Uani 1 1 d . . .
N8 N -0.05613(16) 0.20420(15) 0.12536(10) 0.0607(10) Uani 1 1 d . . .
N9 N 0.23640(14) 0.40964(14) 0.10635(8) 0.0463(8) Uani 1 1 d . . .
N10 N 0.36057(15) 0.35773(14) 0.14801(9) 0.0529(9) Uani 1 1 d . . .
N11 N 0.38462(15) 0.50860(13) 0.27847(9) 0.0484(9) Uani 1 1 d . . .
N12 N 0.24048(15) 0.51882(13) 0.26539(9) 0.0513(9) Uani 1 1 d . . .
C1 C 0.3392(2) 0.05174(19) 0.41550(12) 0.0622(13) Uani 1 1 d . . .
H1A H 0.3586 0.0429 0.3916 0.075 Uiso 1 1 calc R . .
H1B H 0.3449 0.0143 0.4325 0.075 Uiso 1 1 calc R . .
C2 C 0.3826(2) 0.10373(19) 0.44015(12) 0.0581(12) Uani 1 1 d . . .
C3 C 0.4365(2) 0.0893(2) 0.47610(12) 0.0627(13) Uani 1 1 d . . .
H3 H 0.4422 0.0480 0.4852 0.075 Uiso 1 1 calc R . .
C4 C 0.4812(2) 0.1354(2) 0.49825(12) 0.0655(13) Uani 1 1 d . . .
C5 C 0.5402(3) 0.1170(3) 0.53618(13) 0.0907(18) Uani 1 1 d . . .
H5A H 0.5863 0.1162 0.5291 0.136 Uiso 1 1 calc R . .
H5B H 0.5298 0.0762 0.5455 0.136 Uiso 1 1 calc R . .
H5C H 0.5417 0.1469 0.5579 0.136 Uiso 1 1 calc R . .
C6 C 0.4722(2) 0.1962(2) 0.48475(11) 0.0625(13) Uani 1 1 d . . .
H6 H 0.5015 0.2272 0.4998 0.075 Uiso 1 1 calc R . .
C7 C 0.4207(2) 0.21269(19) 0.44943(11) 0.0564(12) Uani 1 1 d . . .
C8 C 0.3775(2) 0.1652(2) 0.42751(11) 0.0606(13) Uani 1 1 d . . .
H8 H 0.3436 0.1755 0.4032 0.073 Uiso 1 1 calc R . .
C9 C 0.4119(2) 0.27967(19) 0.43544(11) 0.0636(13) Uani 1 1 d . . .
H9A H 0.4354 0.3064 0.4584 0.076 Uiso 1 1 calc R . .
H9B H 0.3606 0.2900 0.4283 0.076 Uiso 1 1 calc R . .
C10 C 0.5172(2) 0.2698(2) 0.40423(12) 0.0676(13) Uani 1 1 d . . .
H10A H 0.5420 0.2710 0.4334 0.081 Uiso 1 1 calc R . .
H10B H 0.5437 0.2961 0.3892 0.081 Uiso 1 1 calc R . .
C11 C 0.5157(2) 0.2039(2) 0.38862(11) 0.0601(12) Uani 1 1 d . . .
C12 C 0.5655(3) 0.1594(3) 0.40410(14) 0.0860(17) Uani 1 1 d . . .
H12 H 0.6040 0.1687 0.4265 0.103 Uiso 1 1 calc R . .
C13 C 0.5596(3) 0.1006(3) 0.38697(16) 0.1014(19) Uani 1 1 d . . .
H13 H 0.5937 0.0700 0.3978 0.122 Uiso 1 1 calc R . .
C14 C 0.5034(3) 0.0874(2) 0.35393(15) 0.0845(16) Uani 1 1 d . . .
H14 H 0.4981 0.0478 0.3419 0.101 Uiso 1 1 calc R . .
C15 C 0.4546(2) 0.1348(2) 0.33903(13) 0.0643(13) Uani 1 1 d . . .
H15 H 0.4162 0.1266 0.3164 0.077 Uiso 1 1 calc R . .
C16 C 0.4418(2) 0.36363(18) 0.39348(12) 0.0666(13) Uani 1 1 d . . .
H16A H 0.4631 0.3739 0.3706 0.080 Uiso 1 1 calc R . .
H16B H 0.4720 0.3822 0.4183 0.080 Uiso 1 1 calc R . .
C17 C 0.3662(2) 0.39314(18) 0.38530(12) 0.0641(13) Uani 1 1 d . . .
C18 C 0.3580(3) 0.4506(2) 0.40430(14) 0.0856(17) Uani 1 1 d . . .
H18 H 0.3973 0.4667 0.4239 0.103 Uiso 1 1 calc R . .
C19 C 0.2946(3) 0.4838(2) 0.39530(17) 0.1039(19) Uani 1 1 d . . .
C20 C 0.2862(5) 0.5467(3) 0.4164(2) 0.177(4) Uani 1 1 d . . .
H20A H 0.2722 0.5390 0.4419 0.266 Uiso 1 1 calc R . .
H20B H 0.2496 0.5714 0.3983 0.266 Uiso 1 1 calc R . .
H20C H 0.3315 0.5688 0.4222 0.266 Uiso 1 1 calc R . .
C21 C 0.2360(3) 0.4585(2) 0.36617(16) 0.0945(18) Uani 1 1 d . . .
H21 H 0.1923 0.4803 0.3591 0.113 Uiso 1 1 calc R . .
C22 C 0.2421(2) 0.4024(2) 0.34799(14) 0.0748(15) Uani 1 1 d . . .
H22 H 0.2019 0.3862 0.3291 0.090 Uiso 1 1 calc R . .
C23 C 0.3063(2) 0.36855(18) 0.35673(12) 0.0570(12) Uani 1 1 d . . .
C24 C 0.2266(2) 0.0753(2) 0.43636(12) 0.0679(13) Uani 1 1 d . . .
H24A H 0.2063 0.0358 0.4426 0.082 Uiso 1 1 calc R . .
H24B H 0.2637 0.0877 0.4606 0.082 Uiso 1 1 calc R . .
C25 C 0.1683(2) 0.1236(2) 0.42785(11) 0.0627(13) Uani 1 1 d . . .
C26 C 0.1135(2) 0.1265(2) 0.44894(12) 0.0739(14) Uani 1 1 d . . .
H26 H 0.1098 0.0959 0.4682 0.089 Uiso 1 1 calc R . .
C27 C 0.0658(3) 0.1742(2) 0.44104(14) 0.0890(16) Uani 1 1 d . . .
H27 H 0.0290 0.1765 0.4551 0.107 Uiso 1 1 calc R . .
C28 C 0.0709(3) 0.2197(2) 0.41238(14) 0.0843(16) Uani 1 1 d . . .
H28 H 0.0392 0.2536 0.4074 0.101 Uiso 1 1 calc R . .
C29 C 0.1247(2) 0.2128(2) 0.39151(12) 0.0719(14) Uani 1 1 d . . .
H29 H 0.1279 0.2420 0.3713 0.086 Uiso 1 1 calc R . .
C30 C 0.2238(2) 0.01266(19) 0.37444(12) 0.0658(13) Uani 1 1 d . . .
H30A H 0.2239 -0.0236 0.3921 0.079 Uiso 1 1 calc R . .
H30B H 0.1736 0.0241 0.3627 0.079 Uiso 1 1 calc R . .
C31 C 0.2576(2) -0.00550(18) 0.33985(12) 0.0589(12) Uani 1 1 d . . .
C32 C 0.2677(2) -0.06822(19) 0.33308(15) 0.0730(15) Uani 1 1 d . . .
H32 H 0.2553 -0.0973 0.3510 0.088 Uiso 1 1 calc R . .
C33 C 0.2957(2) -0.0901(2) 0.30038(17) 0.0805(17) Uani 1 1 d . . .
C34 C 0.3000(3) -0.1601(2) 0.2929(2) 0.124(3) Uani 1 1 d . . .
H34A H 0.2518 -0.1769 0.2840 0.185 Uiso 1 1 calc R . .
H34B H 0.3248 -0.1803 0.3182 0.185 Uiso 1 1 calc R . .
H34C H 0.3260 -0.1673 0.2720 0.185 Uiso 1 1 calc R . .
C35 C 0.3183(2) -0.0453(2) 0.27630(15) 0.0741(15) Uani 1 1 d . . .
H35 H 0.3392 -0.0579 0.2551 0.089 Uiso 1 1 calc R . .
C36 C 0.31059(19) 0.01808(19) 0.28304(12) 0.0577(12) Uani 1 1 d . . .
H36 H 0.3269 0.0470 0.2664 0.069 Uiso 1 1 calc R . .
C37 C 0.27898(19) 0.03937(18) 0.31415(12) 0.0527(11) Uani 1 1 d . . .
C38 C 0.0353(2) 0.10986(18) 0.05797(12) 0.0634(13) Uani 1 1 d . . .
H38A H 0.0878 0.1064 0.0648 0.076 Uiso 1 1 calc R . .
H38B H 0.0181 0.1024 0.0284 0.076 Uiso 1 1 calc R . .
C39 C 0.0054(2) 0.05991(18) 0.08097(12) 0.0571(12) Uani 1 1 d . . .
C40 C -0.0396(2) 0.0142(2) 0.05968(13) 0.0731(14) Uani 1 1 d . . .
H40 H -0.0528 0.0157 0.0309 0.088 Uiso 1 1 calc R . .
C41 C -0.0655(3) -0.0337(2) 0.07981(14) 0.0829(16) Uani 1 1 d . . .
C42 C -0.1152(3) -0.0849(3) 0.05577(18) 0.140(2) Uani 1 1 d . . .
H42A H -0.1406 -0.1052 0.0739 0.210 Uiso 1 1 calc R . .
H42B H -0.0865 -0.1152 0.0455 0.210 Uiso 1 1 calc R . .
H42C H -0.1496 -0.0664 0.0329 0.210 Uiso 1 1 calc R . .
C43 C -0.0444(2) -0.0356(2) 0.12232(14) 0.0760(15) Uani 1 1 d . . .
H43 H -0.0608 -0.0684 0.1362 0.091 Uiso 1 1 calc R . .
C44 C 0.00088(19) 0.01001(18) 0.14566(12) 0.0535(11) Uani 1 1 d . . .
C45 C 0.0253(2) 0.05720(17) 0.12345(12) 0.0550(12) Uani 1 1 d . . .
H45 H 0.0560 0.0879 0.1379 0.066 Uiso 1 1 calc R . .
C46 C 0.1281(2) -0.05540(16) 0.18883(13) 0.0586(12) Uani 1 1 d . . .
H46A H 0.1642 -0.0794 0.2084 0.070 Uiso 1 1 calc R . .
H46B H 0.0893 -0.0836 0.1757 0.070 Uiso 1 1 calc R . .
C47 C 0.1610(2) -0.02785(18) 0.15736(13) 0.0600(12) Uani 1 1 d . . .
C48 C 0.1612(2) -0.0580(2) 0.12096(14) 0.0805(15) Uani 1 1 d . . .
H48 H 0.1387 -0.0966 0.1146 0.097 Uiso 1 1 calc R . .
C49 C 0.1958(3) -0.0291(3) 0.09410(16) 0.1026(19) Uani 1 1 d . . .
H49 H 0.1955 -0.0480 0.0688 0.123 Uiso 1 1 calc R . .
C50 C 0.2312(3) 0.0278(3) 0.10418(15) 0.0927(17) Uani 1 1 d . . .
H50 H 0.2572 0.0463 0.0869 0.111 Uiso 1 1 calc R . .
C51 C 0.2263(2) 0.0557(2) 0.14079(13) 0.0672(13) Uani 1 1 d . . .
H51 H 0.2469 0.0950 0.1474 0.081 Uiso 1 1 calc R . .
C52 C 0.07598(18) 0.02203(16) 0.28062(11) 0.0477(10) Uani 1 1 d . . .
C53 C 0.0367(2) 0.00110(19) 0.30881(12) 0.0603(12) Uani 1 1 d . . .
H53 H 0.0283 -0.0417 0.3104 0.072 Uiso 1 1 calc R . .
C54 C 0.0097(2) 0.0409(2) 0.33432(13) 0.0640(13) Uani 1 1 d . . .
C55 C -0.0341(3) 0.0171(3) 0.36291(16) 0.1049(18) Uani 1 1 d . . .
H55A H -0.0518 0.0518 0.3759 0.157 Uiso 1 1 calc R . .
H55B H -0.0042 -0.0090 0.3837 0.157 Uiso 1 1 calc R . .
H55C H -0.0743 -0.0069 0.3474 0.157 Uiso 1 1 calc R . .
C56 C 0.0222(2) 0.10399(19) 0.33097(12) 0.0614(12) Uani 1 1 d . . .
H56 H 0.0037 0.1320 0.3473 0.074 Uiso 1 1 calc R . .
C57 C 0.06120(18) 0.12700(17) 0.30410(12) 0.0532(11) Uani 1 1 d . . .
H57 H 0.0688 0.1699 0.3029 0.064 Uiso 1 1 calc R . .
C58 C 0.08921(18) 0.08728(16) 0.27892(11) 0.0472(10) Uani 1 1 d . . .
C59 C -0.0996(2) 0.1974(2) 0.08734(15) 0.0743(15) Uani 1 1 d . . .
C60 C -0.1739(3) 0.2051(4) 0.0813(2) 0.131(3) Uani 1 1 d . . .
H60 H -0.2040 0.1994 0.0550 0.157 Uiso 1 1 calc R . .
C61 C -0.2032(3) 0.2210(5) 0.1136(2) 0.183(4) Uani 1 1 d . . .
H61 H -0.2531 0.2256 0.1096 0.219 Uiso 1 1 calc R . .
C62 C -0.1586(3) 0.2297(4) 0.1510(2) 0.150(3) Uani 1 1 d . . .
H62 H -0.1775 0.2420 0.1731 0.180 Uiso 1 1 calc R . .
C63 C -0.0840(2) 0.2204(3) 0.15721(17) 0.0943(18) Uani 1 1 d . . .
H63 H -0.0537 0.2255 0.1835 0.113 Uiso 1 1 calc R . .
C64 C 0.1060(2) -0.02453(16) 0.25555(12) 0.0526(11) Uani 1 1 d . . .
H64A H 0.0811 -0.0642 0.2558 0.063 Uiso 1 1 calc R . .
H64B H 0.1569 -0.0312 0.2685 0.063 Uiso 1 1 calc R . .
C65 C 0.1322(2) 0.21476(17) 0.05415(11) 0.0585(12) Uani 1 1 d . . .
C66 C 0.1643(3) 0.2182(2) 0.02096(13) 0.0818(16) Uani 1 1 d . . .
H66 H 0.1346 0.2214 -0.0057 0.098 Uiso 1 1 calc R . .
C67 C 0.2390(3) 0.2171(2) 0.02569(13) 0.0894(17) Uani 1 1 d . . .
C68 C 0.2730(4) 0.2217(4) -0.01144(17) 0.155(3) Uani 1 1 d . . .
H68A H 0.3038 0.2579 -0.0084 0.233 Uiso 1 1 calc R . .
H68B H 0.2353 0.2254 -0.0365 0.233 Uiso 1 1 calc R . .
H68C H 0.3011 0.1848 -0.0128 0.233 Uiso 1 1 calc R . .
C69 C 0.2826(2) 0.2111(2) 0.06573(13) 0.0755(14) Uani 1 1 d . . .
H69 H 0.3328 0.2099 0.0699 0.091 Uiso 1 1 calc R . .
C70 C 0.2515(2) 0.20669(18) 0.09921(12) 0.0587(12) Uani 1 1 d . . .
H70 H 0.2814 0.2024 0.1257 0.070 Uiso 1 1 calc R . .
C71 C 0.17705(19) 0.20858(16) 0.09428(10) 0.0469(10) Uani 1 1 d . . .
C72 C 0.01978(19) 0.00772(18) 0.19176(12) 0.0554(12) Uani 1 1 d . . .
H72A H -0.0090 -0.0247 0.2005 0.066 Uiso 1 1 calc R . .
H72B H 0.0065 0.0474 0.2022 0.066 Uiso 1 1 calc R . .
C73 C 0.2874(3) 0.6923(2) 0.14884(19) 0.121(3) Uani 1 1 d . . .
H73A H 0.2711 0.7138 0.1703 0.182 Uiso 1 1 calc R . .
H73B H 0.2520 0.6969 0.1230 0.182 Uiso 1 1 calc R . .
H73C H 0.3327 0.7098 0.1464 0.182 Uiso 1 1 calc R . .
C74 C 0.2976(3) 0.62280(19) 0.15976(15) 0.0768(16) Uani 1 1 d . . .
C75 C 0.2536(2) 0.57769(18) 0.13514(13) 0.0655(13) Uani 1 1 d . . .
H75 H 0.2183 0.5906 0.1121 0.079 Uiso 1 1 calc R . .
C76 C 0.3490(2) 0.60275(19) 0.19346(13) 0.0656(13) Uani 1 1 d . . .
H76 H 0.3792 0.6321 0.2098 0.079 Uiso 1 1 calc R . .
C77 C 0.26114(19) 0.51495(17) 0.14418(11) 0.0518(11) Uani 1 1 d . . .
C78 C 0.35738(18) 0.54013(16) 0.20409(11) 0.0485(10) Uani 1 1 d . . .
C79 C 0.31332(18) 0.49687(17) 0.17960(10) 0.0477(10) Uani 1 1 d . . .
H79 H 0.3183 0.4547 0.1867 0.057 Uiso 1 1 calc R . .
C80 C 0.20826(19) 0.47006(16) 0.11756(11) 0.0500(11) Uani 1 1 d . . .
H80A H 0.1705 0.4611 0.1318 0.060 Uiso 1 1 calc R . .
H80B H 0.1855 0.4916 0.0920 0.060 Uiso 1 1 calc R . .
C81 C 0.41375(19) 0.51891(17) 0.24117(11) 0.0527(11) Uani 1 1 d . . .
H81A H 0.4520 0.5501 0.2477 0.063 Uiso 1 1 calc R . .
H81B H 0.4350 0.4802 0.2345 0.063 Uiso 1 1 calc R . .
C82 C 0.1069(2) 0.37333(17) 0.08631(11) 0.0507(11) Uani 1 1 d . . .
C83 C 0.0424(2) 0.38732(19) 0.05698(13) 0.0683(14) Uani 1 1 d . . .
H83 H 0.0452 0.4028 0.0312 0.082 Uiso 1 1 calc R . .
C84 C -0.0243(2) 0.3790(2) 0.06484(17) 0.0834(17) Uani 1 1 d . . .
C85 C -0.0947(3) 0.3935(3) 0.0323(2) 0.137(3) Uani 1 1 d . . .
H85A H -0.0934 0.4359 0.0229 0.206 Uiso 1 1 calc R . .
H85B H -0.1354 0.3883 0.0445 0.206 Uiso 1 1 calc R . .
H85C H -0.0994 0.3654 0.0093 0.206 Uiso 1 1 calc R . .
C86 C -0.0278(2) 0.3567(2) 0.10317(17) 0.0783(16) Uani 1 1 d . . .
H86 H -0.0728 0.3508 0.1090 0.094 Uiso 1 1 calc R . .
C87 C 0.03499(19) 0.34269(19) 0.13325(14) 0.0619(13) Uani 1 1 d . . .
H87 H 0.0315 0.3280 0.1590 0.074 Uiso 1 1 calc R . .
C88 C 0.10322(18) 0.35046(16) 0.12516(12) 0.0496(11) Uani 1 1 d . . .
C89 C 0.36875(19) 0.3978(2) 0.11823(12) 0.0585(12) Uani 1 1 d . . .
C90 C 0.4357(2) 0.4170(2) 0.11452(14) 0.0855(16) Uani 1 1 d . . .
H90 H 0.4404 0.4443 0.0935 0.103 Uiso 1 1 calc R . .
C91 C 0.4966(3) 0.3945(3) 0.14309(19) 0.124(2) Uani 1 1 d . . .
H91 H 0.5427 0.4065 0.1410 0.149 Uiso 1 1 calc R . .
C92 C 0.4893(3) 0.3552(3) 0.17393(17) 0.114(2) Uani 1 1 d . . .
H92 H 0.5298 0.3408 0.1934 0.136 Uiso 1 1 calc R . .
C93 C 0.4212(2) 0.3373(2) 0.17567(14) 0.0780(15) Uani 1 1 d . . .
H93 H 0.4160 0.3100 0.1966 0.094 Uiso 1 1 calc R . .
C94 C 0.30125(19) 0.4182(2) 0.08875(12) 0.0632(12) Uani 1 1 d . . .
H94A H 0.2947 0.3942 0.0633 0.076 Uiso 1 1 calc R . .
H94B H 0.3055 0.4620 0.0820 0.076 Uiso 1 1 calc R . .
C95 C 0.3545(2) 0.56691(17) 0.29254(13) 0.0591(12) Uani 1 1 d . . .
H95A H 0.3650 0.5671 0.3226 0.071 Uiso 1 1 calc R . .
H95B H 0.3783 0.6029 0.2839 0.071 Uiso 1 1 calc R . .
C96 C 0.2751(2) 0.57266(18) 0.27565(12) 0.0561(11) Uani 1 1 d . . .
C97 C 0.2392(3) 0.6288(2) 0.27309(17) 0.0873(18) Uani 1 1 d . . .
H97 H 0.2649 0.6659 0.2800 0.105 Uiso 1 1 calc R . .
C98 C 0.1651(3) 0.6298(2) 0.26022(17) 0.0943(19) Uani 1 1 d . . .
H98 H 0.1398 0.6675 0.2579 0.113 Uiso 1 1 calc R . .
C99 C 0.1289(2) 0.5737(2) 0.25080(15) 0.0782(16) Uani 1 1 d . . .
H99 H 0.0785 0.5729 0.2431 0.094 Uiso 1 1 calc R . .
C100 C 0.1677(2) 0.5190(2) 0.25287(13) 0.0656(13) Uani 1 1 d . . .
H100 H 0.1431 0.4815 0.2455 0.079 Uiso 1 1 calc R . .
C101 C 0.4428(2) 0.48412(17) 0.31350(12) 0.0579(12) Uani 1 1 d . . .
H10C H 0.4217 0.4754 0.3367 0.070 Uiso 1 1 calc R . .
H10D H 0.4790 0.5166 0.3221 0.070 Uiso 1 1 calc R . .
C102 C 0.48042(19) 0.42543(17) 0.30374(11) 0.0507(11) Uani 1 1 d . . .
C103 C 0.5560(2) 0.4215(2) 0.31763(13) 0.0644(13) Uani 1 1 d . . .
H103 H 0.5813 0.4567 0.3298 0.077 Uiso 1 1 calc R . .
C104 C 0.5938(2) 0.3688(2) 0.31418(15) 0.0735(15) Uani 1 1 d . . .
C105 C 0.6761(2) 0.3656(3) 0.33117(19) 0.104(2) Uani 1 1 d . . .
H10E H 0.6960 0.4071 0.3333 0.156 Uiso 1 1 calc R . .
H10F H 0.6971 0.3411 0.3128 0.156 Uiso 1 1 calc R . .
H10G H 0.6869 0.3464 0.3581 0.156 Uiso 1 1 calc R . .
C106 C 0.5554(2) 0.3176(2) 0.29470(14) 0.0708(14) Uani 1 1 d . . .
H106 H 0.5801 0.2809 0.2918 0.085 Uiso 1 1 calc R . .
C107 C 0.48055(19) 0.31996(18) 0.27939(12) 0.0564(12) Uani 1 1 d . . .
H107 H 0.4562 0.2852 0.2660 0.068 Uiso 1 1 calc R . .
C108 C 0.44172(18) 0.37339(17) 0.28383(11) 0.0485(10) Uani 1 1 d . . .
C109 C 0.1768(2) 0.37959(17) 0.07364(11) 0.0518(11) Uani 1 1 d . . .
H10H H 0.1686 0.4045 0.0485 0.062 Uiso 1 1 calc R . .
H10I H 0.1926 0.3383 0.0673 0.062 Uiso 1 1 calc R . .
C110 C 0.0517(2) 0.2207(2) 0.04512(13) 0.0710(15) Uani 1 1 d . . .
H11A H 0.0398 0.2627 0.0524 0.085 Uiso 1 1 calc R . .
H11B H 0.0321 0.2156 0.0155 0.085 Uiso 1 1 calc R . .
C111 C -0.0653(2) 0.1836(2) 0.05324(15) 0.0871(17) Uani 1 1 d . . .
H11C H -0.0755 0.2176 0.0333 0.105 Uiso 1 1 calc R . .
H11D H -0.0867 0.1458 0.0393 0.105 Uiso 1 1 calc R . .
O14 O 0.27325(18) 0.92918(15) 0.46961(9) 0.0838(11) Uani 1 1 d . . .
O15 O 0.22409(16) 0.98649(15) 0.51576(9) 0.0805(10) Uani 1 1 d . . .
O16 O 0.35082(17) 0.97722(18) 0.52596(11) 0.1006(13) Uani 1 1 d . . .
O17 O 0.2830(2) 0.89184(18) 0.53635(12) 0.1222(15) Uani 1 1 d . . .
O22 O 0.1123(4) 0.7799(4) 0.10770(15) 0.223(3) Uani 1 1 d . . .
O23 O 0.1761(3) 0.8060(3) 0.0701(2) 0.248(3) Uani 1 1 d . . .
O24 O 0.0533(3) 0.8256(3) 0.05178(19) 0.218(3) Uani 1 1 d . . .
O25 O 0.0940(3) 0.7326(2) 0.04373(19) 0.184(3) Uani 1 1 d . . .
O26 O 0.0347(4) 0.8197(3) 0.2552(3) 0.258(4) Uani 1 1 d . . .
O27 O -0.0147(4) 0.8374(4) 0.1947(2) 0.258(3) Uani 1 1 d . . .
O28 O -0.0673(3) 0.7753(2) 0.23229(18) 0.2880(19) Uani 1 1 d . . .
O29 O -0.0673(4) 0.8797(3) 0.2441(2) 0.219(3) Uani 1 1 d . . .
Cl1 Cl 0.28333(6) 0.94557(5) 0.51203(3) 0.0646(3) Uani 1 1 d . . .
Cl3 Cl 0.11056(9) 0.78583(8) 0.06664(5) 0.1192(6) Uani 1 1 d . . .
Cl4 Cl -0.03082(8) 0.82629(7) 0.23098(5) 0.1199(5) Uani 1 1 d . . .
Cl2 Cl 0.41349(16) 0.71064(17) 0.39203(11) 0.2564(15) Uani 0.499(5) 1 d PDU A 1
O18 O 0.3804(8) 0.6840(8) 0.4258(5) 0.388(9) Uani 0.499(5) 1 d PDU A 1
O19 O 0.4911(6) 0.7212(8) 0.4088(5) 0.292(9) Uani 0.499(5) 1 d PDU A 1
O20 O 0.3840(8) 0.6933(6) 0.3470(4) 0.309(7) Uani 0.499(5) 1 d PDU A 1
O21 O 0.3742(8) 0.7820(6) 0.3885(4) 0.306(8) Uani 0.499(5) 1 d PDU A 1
Cl2A Cl 0.41349(16) 0.71064(17) 0.39203(11) 0.2564(15) Uani 0.501(5) 1 d PU A 2
O18A O 0.4448(9) 0.6371(6) 0.3937(5) 0.351(10) Uani 0.501(5) 1 d PDU A 2
O19A O 0.4711(7) 0.7484(8) 0.3799(5) 0.347(9) Uani 0.501(5) 1 d PDU A 2
O20A O 0.3460(9) 0.7050(8) 0.3533(4) 0.366(9) Uani 0.501(5) 1 d PDU A 2
O21A O 0.3938(6) 0.7231(6) 0.4297(3) 0.234(5) Uani 0.501(5) 1 d PDU A 2
Cl5 Cl 0.43022(6) 0.14347(6) 0.20709(4) 0.0749(3) Uani 0.451(3) 1 d PDU B 1
O30 O 0.4984(4) 0.1660(4) 0.2286(3) 0.133(4) Uani 0.451(3) 1 d PDU B 1
O31 O 0.4134(5) 0.0930(5) 0.2311(3) 0.183(4) Uani 0.451(3) 1 d PDU B 1
O32 O 0.3809(4) 0.1839(4) 0.2113(3) 0.154(4) Uani 0.451(3) 1 d PDU B 1
O33 O 0.4341(6) 0.1246(6) 0.1725(3) 0.216(5) Uani 0.451(3) 1 d PDU B 1
Cl5A Cl 0.43022(6) 0.14347(6) 0.20709(4) 0.0749(3) Uani 0.549(3) 1 d PDU B 3
O30A O 0.4435(6) 0.1654(5) 0.2459(2) 0.209(5) Uani 0.549(3) 1 d PDU B 3
O31A O 0.3931(6) 0.0869(4) 0.2042(4) 0.223(5) Uani 0.549(3) 1 d PDU B 3
O32A O 0.3881(4) 0.1871(4) 0.1794(2) 0.166(3) Uani 0.549(3) 1 d PDU B 3
O33A O 0.4866(3) 0.1292(4) 0.1915(2) 0.135(3) Uani 0.549(3) 1 d PDU B 3
O36 O 0.1487(5) 0.7799(5) 0.2019(4) 0.171(5) Uani 0.50 1 d P . .
O35 O 0.6161(6) 0.4686(10) 0.4493(3) 0.283(9) Uani 0.50 1 d P . .
O34 O 0.3291(7) 0.7338(7) -0.0077(4) 0.119(4) Uani 0.25 1 d PD . .
H34 H 0.3066 0.7140 -0.0279 0.178 Uiso 0.25 1 calc PR . .
C112 C 0.2781(10) 0.7449(11) 0.0240(6) 0.119(4) Uani 0.25 1 d PD . .
H11E H 0.2877 0.7130 0.0449 0.178 Uiso 0.25 1 calc PR . .
H11F H 0.2281 0.7429 0.0091 0.178 Uiso 0.25 1 calc PR . .
H11G H 0.2881 0.7853 0.0367 0.178 Uiso 0.25 1 calc PR . .
O37 O 0.5096(16) 0.3980(13) 0.5098(9) 0.280(13) Uani 0.15 1 d P . .

loop_
_atom_site_aniso_label
_atom_site_aniso_U_11
_atom_site_aniso_U_22
_atom_site_aniso_U_33
_atom_site_aniso_U_23
_atom_site_aniso_U_13
_atom_site_aniso_U_12
Cu1 0.03235(19) 0.0444(2) 0.0454(2) 0.00697(18) 0.00727(17) 0.00254(18)
Cu2 0.0335(2) 0.0437(2) 0.0385(2) -0.00060(18) 0.00252(17) -0.00574(18)
Cu3 0.0367(2) 0.0329(2) 0.0482(2) 0.00298(18) -0.00121(18) -0.00728(18)
Cu4 0.0412(2) 0.0361(2) 0.0560(2) -0.00559(19) 0.00855(19) -0.00664(18)
Cu5 0.0485(2) 0.0337(2) 0.0416(2) 0.00325(17) 0.00545(18) -0.00777(19)
Cu6 0.0457(2) 0.0477(2) 0.0445(2) 0.0022(2) -0.00246(19) -0.0055(2)
Cu7 0.0395(2) 0.0351(2) 0.0613(3) -0.0002(2) 0.00427(19) -0.00850(19)
Cu8 0.0375(2) 0.0535(3) 0.0545(2) -0.0101(2) -0.0021(2) -0.0024(2)
Cu9 0.0531(2) 0.0513(3) 0.0464(2) 0.0118(2) 0.00865(19) -0.0053(2)
O1 0.0442(13) 0.0410(13) 0.0471(12) 0.0002(11) 0.0030(11) -0.0049(11)
O2 0.0349(11) 0.0431(13) 0.0518(13) -0.0010(11) 0.0085(10) -0.0041(10)
O3 0.0279(11) 0.0411(12) 0.0477(12) 0.0071(10) 0.0020(9) -0.0005(10)
O4 0.0350(11) 0.0357(12) 0.0405(11) 0.0000(10) 0.0057(9) -0.0036(10)
O5 0.0458(15) 0.0383(14) 0.095(2) 0.0029(14) -0.0116(14) -0.0075(12)
O6 0.0304(11) 0.0394(12) 0.0670(14) -0.0014(11) 0.0018(11) -0.0073(10)
O7 0.0563(13) 0.0298(12) 0.0703(14) -0.0061(11) 0.0243(11) -0.0113(11)
O8 0.0414(13) 0.0809(18) 0.0475(13) 0.0018(13) 0.0034(11) -0.0208(13)
O9 0.0372(12) 0.0632(15) 0.0412(12) -0.0083(11) 0.0023(10) 0.0006(12)
O10 0.0306(11) 0.0625(15) 0.0566(13) 0.0144(12) 0.0101(10) 0.0042(11)
O11 0.0546(14) 0.0431(13) 0.0508(13) 0.0074(11) 0.0093(11) -0.0048(11)
O12 0.0748(16) 0.0413(13) 0.0450(12) 0.0037(11) 0.0099(12) -0.0137(13)
O13 0.0569(15) 0.0511(15) 0.0584(14) -0.0104(12) 0.0017(12) -0.0009(13)
N1 0.0540(17) 0.0570(19) 0.0502(16) 0.0060(15) 0.0030(14) -0.0155(15)
N2 0.0473(16) 0.0544(18) 0.0492(16) 0.0055(14) 0.0014(14) -0.0011(15)
N3 0.0519(17) 0.0568(19) 0.0562(17) 0.0152(15) 0.0055(14) -0.0063(15)
N4 0.0614(19) 0.061(2) 0.0514(16) 0.0075(15) 0.0130(14) 0.0010(16)
N5 0.0422(15) 0.0342(15) 0.0668(18) -0.0078(14) 0.0085(14) -0.0038(13)
N6 0.0494(17) 0.0559(19) 0.0601(18) -0.0050(15) 0.0100(14) 0.0023(15)
N7 0.0504(18) 0.0544(18) 0.0635(19) -0.0156(16) -0.0092(16) 0.0027(16)
N8 0.0389(16) 0.060(2) 0.079(2) 0.0034(17) 0.0059(15) -0.0019(15)
N9 0.0382(14) 0.0518(17) 0.0480(15) 0.0034(14) 0.0084(12) 0.0070(14)
N10 0.0412(15) 0.0600(19) 0.0587(17) 0.0134(15) 0.0146(13) 0.0048(15)
N11 0.0416(15) 0.0376(15) 0.0615(17) -0.0013(14) 0.0040(14) -0.0134(13)
N12 0.0454(16) 0.0416(16) 0.0646(18) 0.0009(14) 0.0086(14) -0.0068(14)
C1 0.051(2) 0.065(2) 0.064(2) 0.019(2) -0.0013(19) -0.007(2)
C2 0.051(2) 0.064(2) 0.056(2) 0.0134(19) 0.0067(18) -0.0088(19)
C3 0.048(2) 0.081(3) 0.057(2) 0.018(2) 0.0099(18) 0.004(2)
C4 0.056(2) 0.090(3) 0.045(2) 0.009(2) 0.0013(18) -0.006(2)
C5 0.082(3) 0.116(4) 0.059(3) 0.019(3) -0.012(2) 0.000(3)
C6 0.064(2) 0.076(3) 0.044(2) 0.002(2) 0.0060(18) -0.016(2)
C7 0.061(2) 0.064(2) 0.0422(19) 0.0024(18) 0.0085(17) -0.013(2)
C8 0.051(2) 0.076(3) 0.047(2) 0.012(2) -0.0028(18) -0.009(2)
C9 0.075(3) 0.066(3) 0.049(2) 0.0050(19) 0.0124(19) -0.016(2)
C10 0.052(2) 0.096(3) 0.044(2) 0.013(2) -0.0088(18) -0.027(2)
C11 0.041(2) 0.084(3) 0.049(2) 0.015(2) -0.0024(17) -0.003(2)
C12 0.060(3) 0.118(4) 0.065(3) 0.009(3) -0.013(2) 0.005(3)
C13 0.084(3) 0.125(4) 0.084(3) 0.022(3) -0.002(3) 0.047(3)
C14 0.083(3) 0.076(3) 0.087(3) 0.010(3) 0.006(3) 0.029(3)
C15 0.049(2) 0.071(3) 0.068(2) 0.005(2) 0.0059(19) 0.007(2)
C16 0.081(3) 0.059(2) 0.055(2) -0.0037(19) 0.007(2) -0.031(2)
C17 0.083(3) 0.049(2) 0.057(2) -0.0034(19) 0.011(2) -0.020(2)
C18 0.120(4) 0.061(3) 0.076(3) -0.021(2) 0.024(3) -0.021(3)
C19 0.152(4) 0.058(3) 0.111(4) -0.016(3) 0.051(3) 0.013(3)
C20 0.232(8) 0.102(4) 0.197(6) -0.083(4) 0.051(6) 0.004(5)
C21 0.103(4) 0.072(3) 0.108(4) -0.018(3) 0.025(3) 0.015(3)
C22 0.075(3) 0.069(3) 0.077(3) -0.015(2) 0.014(2) 0.006(2)
C23 0.062(2) 0.054(2) 0.058(2) -0.0017(18) 0.0192(18) -0.0075(19)
C24 0.062(2) 0.086(3) 0.054(2) 0.024(2) 0.0104(19) -0.009(2)
C25 0.066(2) 0.079(3) 0.0419(19) 0.0094(19) 0.0101(18) -0.012(2)
C26 0.080(3) 0.090(3) 0.054(2) 0.006(2) 0.022(2) -0.008(3)
C27 0.105(3) 0.102(4) 0.074(2) -0.014(3) 0.049(2) -0.003(3)
C28 0.094(3) 0.092(3) 0.072(3) -0.012(3) 0.031(2) 0.006(3)
C29 0.090(3) 0.070(3) 0.054(2) -0.008(2) 0.014(2) -0.014(2)
C30 0.058(2) 0.064(2) 0.068(2) 0.023(2) -0.001(2) -0.016(2)
C31 0.047(2) 0.054(2) 0.069(2) 0.014(2) 0.0011(19) -0.0039(19)
C32 0.060(3) 0.049(2) 0.100(3) 0.017(2) 0.000(2) -0.008(2)
C33 0.059(3) 0.046(2) 0.127(4) 0.003(3) 0.004(3) 0.007(2)
C34 0.114(4) 0.048(3) 0.207(6) -0.003(4) 0.035(4) 0.009(3)
C35 0.061(2) 0.053(2) 0.106(3) -0.008(2) 0.015(2) 0.004(2)
C36 0.044(2) 0.057(2) 0.070(2) 0.004(2) 0.0092(18) -0.0017(18)
C37 0.0363(18) 0.049(2) 0.067(2) 0.0123(19) 0.0010(17) -0.0052(17)
C38 0.060(2) 0.060(2) 0.062(2) -0.014(2) -0.001(2) -0.008(2)
C39 0.050(2) 0.053(2) 0.062(2) -0.0144(19) 0.0011(18) -0.0069(19)
C40 0.071(3) 0.080(3) 0.060(2) -0.016(2) 0.002(2) -0.021(2)
C41 0.081(3) 0.080(3) 0.080(3) -0.031(2) 0.005(2) -0.035(2)
C42 0.173(5) 0.132(4) 0.107(4) -0.053(3) 0.018(4) -0.099(4)
C43 0.067(3) 0.072(3) 0.088(3) -0.020(2) 0.015(2) -0.028(2)
C44 0.0395(19) 0.054(2) 0.062(2) -0.0121(19) 0.0026(17) -0.0050(18)
C45 0.044(2) 0.044(2) 0.070(2) -0.0172(19) 0.0013(18) -0.0026(17)
C46 0.049(2) 0.0347(19) 0.088(3) -0.0227(19) 0.0099(19) -0.0042(17)
C47 0.049(2) 0.050(2) 0.077(2) -0.022(2) 0.0087(19) 0.0063(18)
C48 0.085(3) 0.066(3) 0.092(3) -0.026(2) 0.025(2) 0.000(2)
C49 0.122(4) 0.094(3) 0.087(3) -0.035(3) 0.014(3) 0.026(3)
C50 0.106(3) 0.098(4) 0.085(3) -0.009(3) 0.044(2) 0.009(3)
C51 0.070(3) 0.057(2) 0.075(3) -0.012(2) 0.019(2) -0.001(2)
C52 0.0386(18) 0.0363(18) 0.063(2) 0.0093(17) 0.0011(16) -0.0108(16)
C53 0.049(2) 0.050(2) 0.079(3) 0.013(2) 0.0093(19) -0.0050(19)
C54 0.054(2) 0.067(3) 0.073(2) 0.006(2) 0.0189(19) -0.017(2)
C55 0.115(3) 0.094(4) 0.129(3) 0.009(3) 0.074(3) -0.016(3)
C56 0.057(2) 0.057(2) 0.075(2) -0.004(2) 0.0252(18) -0.0088(19)
C57 0.0445(19) 0.0410(19) 0.077(2) -0.0048(18) 0.0201(17) -0.0106(17)
C58 0.0393(18) 0.0414(19) 0.058(2) 0.0014(17) 0.0065(16) -0.0096(16)
C59 0.044(2) 0.070(3) 0.095(3) 0.006(3) -0.012(2) -0.007(2)
C60 0.050(3) 0.206(7) 0.117(4) 0.023(5) -0.018(3) 0.008(4)
C61 0.047(3) 0.348(12) 0.145(6) 0.055(7) 0.009(4) 0.023(5)
C62 0.068(3) 0.241(8) 0.156(5) 0.047(5) 0.054(3) 0.029(4)
C63 0.051(2) 0.117(4) 0.116(4) 0.029(3) 0.023(2) 0.011(3)
C64 0.048(2) 0.0309(18) 0.074(2) 0.0047(17) 0.0052(18) -0.0028(16)
C65 0.082(3) 0.042(2) 0.047(2) -0.0035(17) 0.0074(19) -0.007(2)
C66 0.122(4) 0.069(3) 0.050(2) 0.004(2) 0.012(2) -0.006(3)
C67 0.125(4) 0.092(3) 0.061(2) 0.003(2) 0.042(2) -0.009(3)
C68 0.188(5) 0.207(7) 0.097(3) 0.018(4) 0.087(3) -0.012(6)
C69 0.072(2) 0.084(3) 0.079(3) -0.004(2) 0.035(2) -0.007(2)
C70 0.068(2) 0.053(2) 0.054(2) -0.0020(18) 0.0137(19) 0.001(2)
C71 0.050(2) 0.0433(19) 0.0452(18) -0.0051(16) 0.0083(16) -0.0008(17)
C72 0.0366(19) 0.049(2) 0.073(2) -0.0074(19) 0.0000(18) -0.0055(17)
C73 0.142(5) 0.048(3) 0.144(5) 0.020(3) -0.025(4) -0.005(3)
C74 0.077(3) 0.042(2) 0.102(3) 0.010(2) 0.003(3) -0.002(2)
C75 0.062(2) 0.054(2) 0.071(2) 0.021(2) -0.001(2) 0.001(2)
C76 0.061(2) 0.050(2) 0.079(3) 0.012(2) 0.003(2) -0.010(2)
C77 0.047(2) 0.046(2) 0.062(2) 0.0047(18) 0.0118(17) -0.0029(17)
C78 0.0415(19) 0.0385(19) 0.062(2) 0.0074(17) 0.0057(16) -0.0072(16)
C79 0.053(2) 0.0376(19) 0.0525(19) 0.0047(16) 0.0133(16) 0.0012(17)
C80 0.0426(19) 0.044(2) 0.060(2) 0.0044(17) 0.0070(16) 0.0064(17)
C81 0.0445(19) 0.042(2) 0.069(2) 0.0047(18) 0.0094(17) -0.0148(17)
C82 0.051(2) 0.0406(19) 0.053(2) -0.0048(17) -0.0025(17) 0.0067(17)
C83 0.066(3) 0.057(2) 0.067(3) 0.000(2) -0.013(2) 0.016(2)
C84 0.048(2) 0.068(3) 0.115(4) -0.001(3) -0.017(3) 0.013(2)
C85 0.070(3) 0.154(6) 0.152(5) 0.003(5) -0.045(4) 0.018(4)
C86 0.034(2) 0.061(3) 0.133(4) -0.002(3) 0.009(2) 0.006(2)
C87 0.0379(19) 0.057(2) 0.088(3) 0.015(2) 0.0102(19) 0.0040(18)
C88 0.0363(18) 0.0395(19) 0.068(2) -0.0049(18) 0.0026(17) 0.0066(16)
C89 0.0430(19) 0.072(3) 0.064(2) 0.015(2) 0.0203(17) 0.0067(19)
C90 0.058(2) 0.110(4) 0.096(3) 0.040(3) 0.034(2) 0.006(3)
C91 0.049(3) 0.184(6) 0.143(4) 0.052(4) 0.030(3) -0.009(3)
C92 0.045(3) 0.177(5) 0.115(4) 0.066(4) 0.012(3) 0.005(3)
C93 0.041(2) 0.106(3) 0.087(3) 0.041(3) 0.016(2) 0.007(2)
C94 0.054(2) 0.075(3) 0.068(2) 0.022(2) 0.0293(17) 0.013(2)
C95 0.059(2) 0.039(2) 0.075(2) -0.0099(19) 0.008(2) -0.0071(18)
C96 0.050(2) 0.049(2) 0.070(2) -0.0081(19) 0.0150(18) -0.0048(18)
C97 0.077(3) 0.049(2) 0.130(4) -0.023(3) 0.013(3) 0.004(2)
C98 0.079(3) 0.061(3) 0.134(4) -0.009(3) 0.008(3) 0.016(3)
C99 0.048(2) 0.088(3) 0.096(3) -0.009(3) 0.010(2) 0.012(2)
C100 0.050(2) 0.063(3) 0.082(3) -0.006(2) 0.013(2) -0.006(2)
C101 0.056(2) 0.043(2) 0.065(2) -0.0002(18) -0.0032(19) -0.0187(18)
C102 0.0427(19) 0.045(2) 0.060(2) 0.0119(17) 0.0034(17) -0.0109(17)
C103 0.039(2) 0.062(2) 0.080(3) 0.013(2) -0.009(2) -0.0131(19)
C104 0.044(2) 0.067(3) 0.103(3) 0.020(2) 0.004(2) -0.008(2)
C105 0.042(3) 0.100(4) 0.153(5) 0.026(4) -0.008(3) -0.001(3)
C106 0.051(2) 0.055(2) 0.105(3) 0.020(2) 0.016(2) 0.003(2)
C107 0.044(2) 0.050(2) 0.072(2) 0.0091(19) 0.0074(18) -0.0020(18)
C108 0.0394(18) 0.048(2) 0.056(2) 0.0052(17) 0.0068(16) -0.0122(17)
C109 0.058(2) 0.047(2) 0.0465(19) -0.0011(17) 0.0039(17) 0.0070(18)
C110 0.079(3) 0.056(2) 0.062(2) -0.002(2) -0.013(2) -0.003(2)
C111 0.063(3) 0.089(3) 0.087(3) -0.011(3) -0.027(3) 0.010(3)
O14 0.096(2) 0.089(2) 0.0605(17) -0.0087(16) 0.0078(16) 0.0058(18)
O15 0.0714(18) 0.094(2) 0.0699(18) -0.0091(17) 0.0049(15) 0.0074(17)
O16 0.0669(19) 0.126(3) 0.104(2) -0.024(2) 0.0099(17) -0.026(2)
O17 0.112(3) 0.128(3) 0.118(2) 0.068(2) 0.010(2) 0.004(2)
O22 0.237(6) 0.320(8) 0.098(3) 0.023(4) 0.016(4) -0.017(6)
O23 0.142(4) 0.184(4) 0.444(8) -0.159(5) 0.123(4) -0.073(3)
O24 0.185(4) 0.209(5) 0.208(5) -0.075(4) -0.051(4) 0.096(4)
O25 0.212(5) 0.122(4) 0.214(5) -0.052(4) 0.043(4) -0.041(4)
O26 0.203(6) 0.224(6) 0.317(8) 0.117(6) 0.005(6) 0.035(5)
O27 0.290(6) 0.315(8) 0.207(5) 0.071(5) 0.137(4) -0.012(6)
O28 0.344(3) 0.187(3) 0.453(5) -0.197(3) 0.331(3) -0.201(3)
O29 0.232(6) 0.144(4) 0.283(6) -0.097(4) 0.066(5) -0.027(4)
Cl1 0.0605(6) 0.0730(7) 0.0522(5) 0.0078(5) -0.0021(5) -0.0066(5)
Cl3 0.1009(11) 0.1322(12) 0.1083(10) -0.0390(9) -0.0061(9) -0.0158(10)
Cl4 0.1305(9) 0.1077(9) 0.1324(11) -0.0185(8) 0.0530(8) -0.0697(8)
Cl2 0.224(2) 0.281(3) 0.288(3) -0.068(3) 0.109(2) -0.086(2)
O18 0.351(14) 0.348(15) 0.461(16) 0.054(14) 0.086(14) -0.213(12)
O19 0.148(9) 0.340(17) 0.366(18) -0.064(15) 0.015(11) -0.082(10)
O20 0.263(13) 0.239(10) 0.353(12) -0.187(9) -0.068(11) 0.108(10)
O21 0.357(17) 0.279(14) 0.299(15) -0.116(11) 0.115(14) 0.031(14)
Cl2A 0.224(2) 0.281(3) 0.288(3) -0.068(3) 0.109(2) -0.086(2)
O18A 0.51(2) 0.209(13) 0.40(2) -0.049(13) 0.238(16) -0.057(14)
O19A 0.307(12) 0.347(17) 0.453(17) 0.018(15) 0.219(11) -0.072(13)
O20A 0.403(18) 0.373(17) 0.263(12) -0.200(12) -0.031(13) -0.021(15)
O21A 0.238(9) 0.294(12) 0.207(8) -0.118(8) 0.127(7) -0.146(9)
Cl5 0.0516(5) 0.0849(7) 0.0889(7) -0.0016(6) 0.0181(5) 0.0273(5)
O30 0.075(5) 0.126(7) 0.178(9) -0.018(7) -0.006(6) -0.004(5)
O31 0.138(7) 0.248(9) 0.149(7) 0.079(7) 0.009(6) -0.101(6)
O32 0.107(5) 0.194(7) 0.144(7) -0.053(6) -0.004(5) 0.097(5)
O33 0.190(8) 0.328(13) 0.154(6) -0.114(7) 0.088(6) 0.020(9)
Cl5A 0.0516(5) 0.0849(7) 0.0889(7) -0.0016(6) 0.0181(5) 0.0273(5)
O30A 0.301(11) 0.227(9) 0.106(5) -0.055(6) 0.064(6) 0.062(9)
O31A 0.249(10) 0.168(7) 0.234(11) -0.069(7) 0.021(9) -0.100(7)
O32A 0.173(5) 0.187(5) 0.110(5) 0.001(5) -0.017(5) 0.154(4)
O33A 0.079(3) 0.163(6) 0.180(6) 0.052(5) 0.060(4) 0.073(4)
O36 0.136(8) 0.130(7) 0.223(11) -0.005(7) -0.002(7) 0.040(6)
O35 0.141(7) 0.59(3) 0.143(7) -0.065(12) 0.074(6) -0.115(12)
O34 0.096(8) 0.138(9) 0.126(9) 0.070(7) 0.035(6) 0.057(7)
C112 0.096(8) 0.138(9) 0.126(9) 0.070(7) 0.035(6) 0.057(7)
O37 0.34(2) 0.093(18) 0.230(18) -0.030(15) -0.279(15) -0.010(19)

loop_
_atom_type_symbol
_atom_type_description
_atom_type_scat_dispersion_real
_atom_type_scat_dispersion_imag
_atom_type_scat_source
C C 0.0033 0.0016 'International Tables Vol C Tables 4.2.6.8 and 6.1.1.4'
H H 0.0000 0.0000 'International Tables Vol C Tables 4.2.6.8 and 6.1.1.4'
N N 0.0061 0.0033 'International Tables Vol C Tables 4.2.6.8 and 6.1.1.4'
O O 0.0106 0.0060 'International Tables Vol C Tables 4.2.6.8 and 6.1.1.4'
Cl Cl 0.1484 0.1585 'International Tables Vol C Tables 4.2.6.8 and 6.1.1.4'
Cu Cu 0.3201 1.2651 'International Tables Vol C Tables 4.2.6.8 and 6.1.1.4'

loop_
_geom_angle_atom_site_label_1
_geom_angle_atom_site_label_2
_geom_angle_atom_site_label_3
_geom_angle
O10 Cu1 O3 85.29(10)
O10 Cu1 N10 174.07(12)
O3 Cu1 N10 98.31(11)
O10 Cu1 N9 92.87(11)
O3 Cu1 N9 173.96(10)
N10 Cu1 N9 84.02(12)
O8 Cu2 O3 175.04(11)
O8 Cu2 O4 93.73(10)
O3 Cu2 O4 86.64(9)
O8 Cu2 O9 76.38(10)
O3 Cu2 O9 103.69(9)
O4 Cu2 O9 168.70(9)
O8 Cu2 O10 103.78(10)
O3 Cu2 O10 71.35(8)
O4 Cu2 O10 103.49(8)
O9 Cu2 O10 84.43(9)
O8 Cu2 Cu8 37.91(7)
O3 Cu2 Cu8 140.62(6)
O4 Cu2 Cu8 130.90(6)
O9 Cu2 Cu8 40.49(6)
O10 Cu2 Cu8 86.28(5)
O5 Cu3 O1 171.56(12)
O5 Cu3 O4 94.37(10)
O1 Cu3 O4 87.95(9)
O5 Cu3 O6 76.40(10)
O1 Cu3 O6 101.62(9)
O4 Cu3 O6 170.29(9)
O5 Cu3 Cu7 37.85(7)
O1 Cu3 Cu7 137.59(7)
O4 Cu3 Cu7 131.07(6)
O6 Cu3 Cu7 40.56(6)
O7 Cu4 O2 83.94(10)
O7 Cu4 N6 170.80(11)
O2 Cu4 N6 99.87(12)
O7 Cu4 N5 93.01(11)
O2 Cu4 N5 173.45(11)
N6 Cu4 N5 84.01(13)
O12 Cu5 O2 173.75(10)
O12 Cu5 O4 90.95(10)
O2 Cu5 O4 88.90(9)
O12 Cu5 O11 77.72(10)
O2 Cu5 O11 103.07(9)
O4 Cu5 O11 166.93(9)
O12 Cu5 O7 101.53(10)
O2 Cu5 O7 72.42(9)
O4 Cu5 O7 102.49(8)
O11 Cu5 O7 86.34(8)
O12 Cu5 Cu9 37.99(7)
O2 Cu5 Cu9 141.31(7)
O4 Cu5 Cu9 128.83(7)
O11 Cu5 Cu9 40.62(7)
O7 Cu5 Cu9 89.01(6)
O13 Cu6 O1 84.75(10)
O13 Cu6 N2 168.57(13)
O1 Cu6 N2 98.29(11)
O13 Cu6 N1 95.03(12)
O1 Cu6 N1 171.35(12)
N2 Cu6 N1 83.62(12)
O5 Cu7 O6 79.59(10)
O5 Cu7 N12 101.91(12)
O6 Cu7 N12 175.94(12)
O5 Cu7 N11 168.44(14)
O6 Cu7 N11 94.04(10)
N12 Cu7 N11 85.11(12)
O5 Cu7 Cu3 38.27(8)
O6 Cu7 Cu3 43.43(6)
N12 Cu7 Cu3 136.93(9)
N11 Cu7 Cu3 137.25(8)
O8 Cu8 O9 80.12(10)
O8 Cu8 N8 100.43(13)
O9 Cu8 N8 172.09(12)
O8 Cu8 N7 169.87(13)
O9 Cu8 N7 94.86(12)
N8 Cu8 N7 85.75(14)
O8 Cu8 Cu2 38.68(8)
O9 Cu8 Cu2 43.59(7)
N8 Cu8 Cu2 134.47(10)
N7 Cu8 Cu2 138.12(10)
O12 Cu9 O11 83.52(11)
O12 Cu9 N4 97.73(12)
O11 Cu9 N4 164.67(11)
O12 Cu9 N3 175.82(13)
O11 Cu9 N3 93.95(12)
N4 Cu9 N3 85.59(13)
O12 Cu9 Cu5 38.98(8)
O11 Cu9 Cu5 45.52(7)
N4 Cu9 Cu5 131.41(9)
N3 Cu9 Cu5 139.06(10)
Cu6 O1 Cu3 106.34(11)
Cu6 O1 H6' 119(2)
Cu3 O1 H6' 104(3)
Cu5 O2 Cu4 106.17(11)
Cu5 O2 H3' 113.9(19)
Cu4 O2 H3' 115(2)
Cu1 O3 Cu2 107.13(9)
Cu1 O3 H5' 131(3)
Cu2 O3 H5' 120(3)
Cu2 O4 Cu3 107.20(11)
Cu2 O4 Cu5 106.34(10)
Cu3 O4 Cu5 105.30(9)
Cu2 O4 H1' 111(2)
Cu3 O4 H1' 116(3)
Cu5 O4 H1' 111(3)
Cu7 O5 Cu3 103.88(12)
Cu7 O5 H4' 114(4)
Cu3 O5 H4' 127(4)
C108 O6 Cu7 128.2(2)
C108 O6 Cu3 133.5(2)
Cu7 O6 Cu3 96.01(9)
C58 O7 Cu4 128.3(2)
C58 O7 Cu5 124.1(2)
Cu4 O7 Cu5 92.88(10)
Cu8 O8 Cu2 103.41(12)
Cu8 O8 H9' 144(3)
Cu2 O8 H9' 112(3)
C71 O9 Cu8 126.32(19)
C71 O9 Cu2 132.4(2)
Cu8 O9 Cu2 95.91(10)
C88 O10 Cu1 126.5(2)
C88 O10 Cu2 121.4(2)
Cu1 O10 Cu2 92.01(9)
C37 O11 Cu9 125.1(2)
C37 O11 Cu5 131.5(2)
Cu9 O11 Cu5 93.86(10)
Cu9 O12 Cu5 103.03(12)
Cu9 O12 H2' 131(2)
Cu5 O12 H2' 108(2)
C23 O13 Cu6 127.5(2)
C10 N1 C16 110.3(3)
C10 N1 C9 112.3(3)
C16 N1 C9 107.1(3)
C10 N1 Cu6 104.6(2)
C16 N1 Cu6 105.7(2)
C9 N1 Cu6 116.6(2)
C15 N2 C11 119.0(3)
C15 N2 Cu6 126.1(2)
C11 N2 Cu6 114.2(3)
C1 N3 C24 111.3(3)
C1 N3 C30 108.9(3)
C24 N3 C30 109.5(3)
C1 N3 Cu9 116.5(2)
C24 N3 Cu9 108.1(2)
C30 N3 Cu9 102.1(2)
C25 N4 C29 118.9(4)
C25 N4 Cu9 114.0(3)
C29 N4 Cu9 125.2(3)
C46 N5 C72 111.5(3)
C46 N5 C64 109.1(3)
C72 N5 C64 108.5(3)
C46 N5 Cu4 106.0(2)
C72 N5 Cu4 116.3(2)
C64 N5 Cu4 105.09(19)
C51 N6 C47 119.8(3)
C51 N6 Cu4 125.3(3)
C47 N6 Cu4 113.7(3)
C110 N7 C38 109.7(3)
C110 N7 C111 109.1(3)
C38 N7 C111 110.0(3)
C110 N7 Cu8 105.7(2)
C38 N7 Cu8 113.4(2)
C111 N7 Cu8 108.8(3)
C63 N8 C59 120.1(4)
C63 N8 Cu8 125.5(3)
C59 N8 Cu8 114.0(3)
C80 N9 C94 111.9(3)
C80 N9 C109 107.4(3)
C94 N9 C109 108.4(3)
C80 N9 Cu1 117.2(2)
C94 N9 Cu1 108.4(2)
C109 N9 Cu1 102.9(2)
C89 N10 C93 118.1(3)
C89 N10 Cu1 115.2(2)
C93 N10 Cu1 126.2(3)
C95 N11 C101 108.4(3)
C95 N11 C81 112.6(3)
C101 N11 C81 110.3(3)
C95 N11 Cu7 107.1(2)
C101 N11 Cu7 109.0(2)
C81 N11 Cu7 109.4(2)
C96 N12 C100 119.1(3)
C96 N12 Cu7 114.6(2)
C100 N12 Cu7 126.1(3)
N3 C1 C2 113.7(3)
N3 C1 H1A 108.8
C2 C1 H1A 108.8
N3 C1 H1B 108.8
C2 C1 H1B 108.8
H1A C1 H1B 107.7
C8 C2 C3 116.9(4)
C8 C2 C1 123.3(3)
C3 C2 C1 119.5(4)
C4 C3 C2 121.4(4)
C4 C3 H3 119.3
C2 C3 H3 119.3
C6 C4 C3 119.0(3)
C6 C4 C5 121.7(4)
C3 C4 C5 119.3(4)
C4 C5 H5A 109.5
C4 C5 H5B 109.5
H5A C5 H5B 109.5
C4 C5 H5C 109.5
H5A C5 H5C 109.5
H5B C5 H5C 109.5
C4 C6 C7 121.9(4)
C4 C6 H6 119.1
C7 C6 H6 119.1
C6 C7 C8 117.7(4)
C6 C7 C9 120.7(3)
C8 C7 C9 121.6(3)
C2 C8 C7 123.1(3)
C2 C8 H8 118.5
C7 C8 H8 118.5
C7 C9 N1 113.9(3)
C7 C9 H9A 108.8
N1 C9 H9A 108.8
C7 C9 H9B 108.8
N1 C9 H9B 108.8
H9A C9 H9B 107.7
N1 C10 C11 110.3(3)
N1 C10 H10A 109.6
C11 C10 H10A 109.6
N1 C10 H10B 109.6
C11 C10 H10B 109.6
H10A C10 H10B 108.1
N2 C11 C12 120.9(4)
N2 C11 C10 114.0(3)
C12 C11 C10 125.1(4)
C11 C12 C13 120.4(4)
C11 C12 H12 119.8
C13 C12 H12 119.8
C14 C13 C12 119.5(5)
C14 C13 H13 120.2
C12 C13 H13 120.2
C13 C14 C15 117.7(5)
C13 C14 H14 121.2
C15 C14 H14 121.2
N2 C15 C14 122.6(4)
N2 C15 H15 118.7
C14 C15 H15 118.7
N1 C16 C17 114.6(3)
N1 C16 H16A 108.6
C17 C16 H16A 108.6
N1 C16 H16B 108.6
C17 C16 H16B 108.6
H16A C16 H16B 107.6
C23 C17 C18 118.2(4)
C23 C17 C16 122.8(4)
C18 C17 C16 118.8(4)
C19 C18 C17 122.9(4)
C19 C18 H18 118.6
C17 C18 H18 118.6
C18 C19 C21 117.7(5)
C18 C19 C20 122.4(5)
C21 C19 C20 119.9(5)
C19 C20 H20A 109.5
C19 C20 H20B 109.5
H20A C20 H20B 109.5
C19 C20 H20C 109.5
H20A C20 H20C 109.5
H20B C20 H20C 109.5
C22 C21 C19 120.6(5)
C22 C21 H21 119.7
C19 C21 H21 119.7
C21 C22 C23 122.1(4)
C21 C22 H22 118.9
C23 C22 H22 118.9
O13 C23 C22 118.8(3)
O13 C23 C17 122.7(4)
C22 C23 C17 118.5(4)
C25 C24 N3 112.7(3)
C25 C24 H24A 109.0
N3 C24 H24A 109.0
C25 C24 H24B 109.0
N3 C24 H24B 109.0
H24A C24 H24B 107.8
N4 C25 C26 121.3(4)
N4 C25 C24 115.4(4)
C26 C25 C24 123.2(4)
C27 C26 C25 119.0(4)
C27 C26 H26 120.5
C25 C26 H26 120.5
C26 C27 C28 120.9(5)
C26 C27 H27 119.6
C28 C27 H27 119.6
C29 C28 C27 117.1(5)
C29 C28 H28 121.5
C27 C28 H28 121.5
N4 C29 C28 122.7(4)
N4 C29 H29 118.7
C28 C29 H29 118.7
C31 C30 N3 114.8(3)
C31 C30 H30A 108.6
N3 C30 H30A 108.6
C31 C30 H30B 108.6
N3 C30 H30B 108.6
H30A C30 H30B 107.5
C32 C31 C37 119.4(4)
C32 C31 C30 118.6(4)
C37 C31 C30 122.0(4)
C31 C32 C33 123.0(4)
C31 C32 H32 118.5
C33 C32 H32 118.5
C35 C33 C32 116.6(4)
C35 C33 C34 123.4(5)
C32 C33 C34 119.9(5)
C33 C34 H34A 109.5
C33 C34 H34B 109.5
H34A C34 H34B 109.5
C33 C34 H34C 109.5
H34A C34 H34C 109.5
H34B C34 H34C 109.5
C33 C35 C36 121.6(5)
C33 C35 H35 119.2
C36 C35 H35 119.2
C35 C36 C37 121.4(4)
C35 C36 H36 119.3
C37 C36 H36 119.3
O11 C37 C36 119.6(3)
O11 C37 C31 122.4(4)
C36 C37 C31 117.9(4)
N7 C38 C39 114.2(4)
N7 C38 H38A 108.7
C39 C38 H38A 108.7
N7 C38 H38B 108.7
C39 C38 H38B 108.7
H38A C38 H38B 107.6
C45 C39 C40 118.8(4)
C45 C39 C38 120.6(3)
C40 C39 C38 120.5(4)
C39 C40 C41 121.9(4)
C39 C40 H40 119.1
C41 C40 H40 119.1
C43 C41 C40 118.2(4)
C43 C41 C42 120.3(5)
C40 C41 C42 121.5(4)
C41 C42 H42A 109.5
C41 C42 H42B 109.5
H42A C42 H42B 109.5
C41 C42 H42C 109.5
H42A C42 H42C 109.5
H42B C42 H42C 109.5
C41 C43 C44 122.4(4)
C41 C43 H43 118.8
C44 C43 H43 118.8
C45 C44 C43 116.6(4)
C45 C44 C72 122.8(3)
C43 C44 C72 120.6(4)
C39 C45 C44 122.1(3)
C39 C45 H45 118.9
C44 C45 H45 118.9
C47 C46 N5 109.9(3)
C47 C46 H46A 109.7
N5 C46 H46A 109.7
C47 C46 H46B 109.7
N5 C46 H46B 109.7
H46A C46 H46B 108.2
N6 C47 C48 122.1(4)
N6 C47 C46 115.5(3)
C48 C47 C46 122.3(4)
C47 C48 C49 117.8(4)
C47 C48 H48 121.1
C49 C48 H48 121.1
C48 C49 C50 120.9(5)
C48 C49 H49 119.5
C50 C49 H49 119.5
C51 C50 C49 117.4(5)
C51 C50 H50 121.3
C49 C50 H50 121.3
N6 C51 C50 121.9(4)
N6 C51 H51 119.1
C50 C51 H51 119.1
C53 C52 C58 117.8(3)
C53 C52 C64 119.7(3)
C58 C52 C64 122.4(3)
C54 C53 C52 123.2(4)
C54 C53 H53 118.4
C52 C53 H53 118.4
C56 C54 C53 117.1(4)
C56 C54 C55 121.2(4)
C53 C54 C55 121.6(4)
C54 C55 H55A 109.5
C54 C55 H55B 109.5
H55A C55 H55B 109.5
C54 C55 H55C 109.5
H55A C55 H55C 109.5
H55B C55 H55C 109.5
C54 C56 C57 122.0(4)
C54 C56 H56 119.0
C57 C56 H56 119.0
C56 C57 C58 121.1(4)
C56 C57 H57 119.4
C58 C57 H57 119.4
O7 C58 C57 119.5(3)
O7 C58 C52 121.8(3)
C57 C58 C52 118.7(3)
N8 C59 C60 119.8(5)
N8 C59 C111 117.5(4)
C60 C59 C111 122.6(4)
C61 C60 C59 120.7(5)
C61 C60 H60 119.6
C59 C60 H60 119.7
C62 C61 C60 118.6(6)
C62 C61 H61 120.7
C60 C61 H61 120.7
C61 C62 C63 120.6(7)
C61 C62 H62 119.7
C63 C62 H62 119.7
N8 C63 C62 120.1(5)
N8 C63 H63 119.9
C62 C63 H63 119.9
C52 C64 N5 113.6(3)
C52 C64 H64A 108.8
N5 C64 H64A 108.8
C52 C64 H64B 108.8
N5 C64 H64B 108.8
H64A C64 H64B 107.7
C66 C65 C71 118.6(4)
C66 C65 C110 117.5(4)
C71 C65 C110 123.8(4)
C65 C66 C67 122.9(4)
C65 C66 H66 118.6
C67 C66 H66 118.6
C66 C67 C69 117.7(4)
C66 C67 C68 121.8(4)
C69 C67 C68 120.5(5)
C67 C68 H68A 109.5
C67 C68 H68B 109.5
H68A C68 H68B 109.5
C67 C68 H68C 109.5
H68A C68 H68C 109.5
H68B C68 H68C 109.5
C70 C69 C67 120.3(4)
C70 C69 H69 119.9
C67 C69 H69 119.9
C69 C70 C71 121.7(3)
C69 C70 H70 119.2
C71 C70 H70 119.2
O9 C71 C70 119.7(3)
O9 C71 C65 121.4(3)
C70 C71 C65 118.9(4)
C44 C72 N5 114.6(3)
C44 C72 H72A 108.6
N5 C72 H72A 108.6
C44 C72 H72B 108.6
N5 C72 H72B 108.6
H72A C72 H72B 107.6
C74 C73 H73A 109.5
C74 C73 H73B 109.5
H73A C73 H73B 109.5
C74 C73 H73C 109.5
H73A C73 H73C 109.5
H73B C73 H73C 109.5
C76 C74 C75 118.1(4)
C76 C74 C73 121.6(4)
C75 C74 C73 120.3(4)
C77 C75 C74 121.7(4)
C77 C75 H75 119.1
C74 C75 H75 119.1
C74 C76 C78 121.9(4)
C74 C76 H76 119.0
C78 C76 H76 119.0
C75 C77 C79 118.0(3)
C75 C77 C80 118.1(3)
C79 C77 C80 123.7(3)
C79 C78 C76 118.8(3)
C79 C78 C81 119.8(3)
C76 C78 C81 121.3(3)
C78 C79 C77 121.3(3)
C78 C79 H79 119.3
C77 C79 H79 119.3
N9 C80 C77 118.1(3)
N9 C80 H80A 107.8
C77 C80 H80A 107.8
N9 C80 H80B 107.8
C77 C80 H80B 107.8
H80A C80 H80B 107.1
C78 C81 N11 113.2(3)
C78 C81 H81A 108.9
N11 C81 H81A 108.9
C78 C81 H81B 108.9
N11 C81 H81B 108.9
H81A C81 H81B 107.7
C88 C82 C83 119.1(4)
C88 C82 C109 122.6(3)
C83 C82 C109 118.2(4)
C84 C83 C82 122.4(4)
C84 C83 H83 118.8
C82 C83 H83 118.8
C83 C84 C86 118.4(4)
C83 C84 C85 122.0(5)
C86 C84 C85 119.5(5)
C84 C85 H85A 109.5
C84 C85 H85B 109.5
H85A C85 H85B 109.5
C84 C85 H85C 109.5
H85A C85 H85C 109.5
H85B C85 H85C 109.5
C84 C86 C87 121.0(4)
C84 C86 H86 119.5
C87 C86 H86 119.5
C86 C87 C88 120.7(4)
C86 C87 H87 119.6
C88 C87 H87 119.6
O10 C88 C87 119.1(4)
O10 C88 C82 122.4(3)
C87 C88 C82 118.4(3)
N10 C89 C90 122.1(3)
N10 C89 C94 116.1(3)
C90 C89 C94 121.8(4)
C89 C90 C91 118.1(5)
C89 C90 H90 121.0
C91 C90 H90 121.0
C92 C91 C90 120.6(5)
C92 C91 H91 119.7
C90 C91 H91 119.7
C91 C92 C93 118.4(4)
C91 C92 H92 120.8
C93 C92 H92 120.8
N10 C93 C92 122.6(4)
N10 C93 H93 118.7
C92 C93 H93 118.7
C89 C94 N9 111.6(3)
C89 C94 H94A 109.3
N9 C94 H94A 109.3
C89 C94 H94B 109.3
N9 C94 H94B 109.3
H94A C94 H94B 108.0
C96 C95 N11 112.5(3)
C96 C95 H95A 109.1
N11 C95 H95A 109.1
C96 C95 H95B 109.1
N11 C95 H95B 109.1
H95A C95 H95B 107.8
N12 C96 C97 122.1(4)
N12 C96 C95 114.9(3)
C97 C96 C95 122.8(4)
C98 C97 C96 119.5(4)
C98 C97 H97 120.3
C96 C97 H97 120.3
C97 C98 C99 118.4(4)
C97 C98 H98 120.8
C99 C98 H98 120.8
C100 C99 C98 119.7(4)
C100 C99 H99 120.1
C98 C99 H99 120.1
N12 C100 C99 121.1(4)
N12 C100 H100 119.4
C99 C100 H100 119.4
N11 C101 C102 114.9(3)
N11 C101 H10C 108.5
C102 C101 H10C 108.5
N11 C101 H10D 108.5
C102 C101 H10D 108.5
H10C C101 H10D 107.5
C103 C102 C108 119.1(3)
C103 C102 C101 118.5(3)
C108 C102 C101 122.3(3)
C104 C103 C102 123.0(4)
C104 C103 H103 118.5
C102 C103 H103 118.5
C103 C104 C106 117.6(4)
C103 C104 C105 121.5(4)
C106 C104 C105 120.9(4)
C104 C105 H10E 109.5
C104 C105 H10F 109.5
H10E C105 H10F 109.5
C104 C105 H10G 109.5
H10E C105 H10G 109.5
H10F C105 H10G 109.5
C104 C106 C107 121.3(4)
C104 C106 H106 119.3
C107 C106 H106 119.3
C108 C107 C106 120.9(4)
C108 C107 H107 119.5
C106 C107 H107 119.5
O6 C108 C107 120.4(3)
O6 C108 C102 121.6(3)
C107 C108 C102 118.0(3)
C82 C109 N9 113.5(3)
C82 C109 H10H 108.9
N9 C109 H10H 108.9
C82 C109 H10I 108.9
N9 C109 H10I 108.9
H10H C109 H10I 107.7
N7 C110 C65 114.9(3)
N7 C110 H11A 108.5
C65 C110 H11A 108.5
N7 C110 H11B 108.5
C65 C110 H11B 108.5
H11A C110 H11B 107.5
C59 C111 N7 113.3(3)
C59 C111 H11C 108.9
N7 C111 H11C 108.9
C59 C111 H11D 108.9
N7 C111 H11D 108.9
H11C C111 H11D 107.7
O17 Cl1 O14 110.6(2)
O17 Cl1 O16 109.2(2)
O14 Cl1 O16 109.6(2)
O17 Cl1 O15 109.3(2)
O14 Cl1 O15 108.13(18)
O16 Cl1 O15 110.0(2)
O23 Cl3 O25 114.5(4)
O23 Cl3 O22 98.7(5)
O25 Cl3 O22 115.4(4)
O23 Cl3 O24 119.1(4)
O25 Cl3 O24 105.0(4)
O22 Cl3 O24 104.1(4)
O28 Cl4 O26 108.9(4)
O28 Cl4 O27 114.8(4)
O26 Cl4 O27 100.5(5)
O28 Cl4 O29 110.5(4)
O26 Cl4 O29 110.4(4)
O27 Cl4 O29 111.2(5)
O18 Cl2 O20 121.2(8)
O18 Cl2 O19 109.5(9)
O20 Cl2 O19 120.9(9)
O18 Cl2 O21 97.7(8)
O20 Cl2 O21 95.8(7)
O19 Cl2 O21 106.0(8)
O33 Cl5 O32 121.3(7)
O33 Cl5 O30 109.3(7)
O32 Cl5 O30 108.5(5)
O33 Cl5 O31 110.2(8)
O32 Cl5 O31 100.2(6)
O30 Cl5 O31 106.1(5)
C112 O34 H34 109.5
O34 C112 H11E 109.5
O34 C112 H11F 109.5
H11E C112 H11F 109.5
O34 C112 H11G 109.5
H11E C112 H11G 109.5
H11F C112 H11G 109.5

loop_
_geom_bond_atom_site_label_1
_geom_bond_atom_site_label_2
_geom_bond_distance
Cu1 O10 1.886(2)
Cu1 O3 1.918(2)
Cu1 N10 1.964(3)
Cu1 N9 2.025(3)
Cu2 O8 1.905(2)
Cu2 O3 1.956(2)
Cu2 O4 1.965(2)
Cu2 O9 2.055(2)
Cu2 O10 2.417(2)
Cu2 Cu8 2.9648(6)
Cu3 O5 1.894(3)
Cu3 O1 1.952(2)
Cu3 O4 1.973(2)
Cu3 O6 2.052(2)
Cu3 Cu7 2.9684(6)
Cu4 O7 1.887(2)
Cu4 O2 1.932(2)
Cu4 N6 1.963(3)
Cu4 N5 2.020(3)
Cu5 O12 1.903(2)
Cu5 O2 1.932(2)
Cu5 O4 1.996(2)
Cu5 O11 2.108(2)
Cu5 O7 2.353(2)
Cu5 Cu9 2.9470(6)
Cu6 O13 1.879(3)
Cu6 O1 1.924(2)
Cu6 N2 1.957(3)
Cu6 N1 2.038(3)
Cu7 O5 1.876(2)
Cu7 O6 1.941(2)
Cu7 N12 1.962(3)
Cu7 N11 1.993(3)
Cu8 O8 1.873(2)
Cu8 O9 1.935(2)
Cu8 N8 1.955(3)
Cu8 N7 1.996(3)
Cu9 O12 1.862(2)
Cu9 O11 1.923(3)
Cu9 N4 1.957(3)
Cu9 N3 2.003(3)
O1 H6' 0.62(3)
O2 H3' 0.76(3)
O3 H5' 0.90(5)
O4 H1' 0.65(3)
O5 H4' 0.48(3)
O6 C108 1.359(4)
O7 C58 1.333(4)
O8 H9' 0.65(4)
O9 C71 1.343(4)
O10 C88 1.344(4)
O11 C37 1.352(4)
O12 H2' 0.69(3)
O13 C23 1.352(5)
N1 C10 1.470(5)
N1 C16 1.501(5)
N1 C9 1.508(5)
N2 C15 1.336(5)
N2 C11 1.341(4)
N3 C1 1.485(5)
N3 C24 1.487(5)
N3 C30 1.505(5)
N4 C25 1.324(5)
N4 C29 1.346(5)
N5 C46 1.496(5)
N5 C72 1.505(4)
N5 C64 1.506(5)
N6 C51 1.336(5)
N6 C47 1.338(5)
N7 C110 1.487(6)
N7 C38 1.493(5)
N7 C111 1.500(5)
N8 C63 1.338(6)
N8 C59 1.340(5)
N9 C80 1.478(5)
N9 C94 1.497(5)
N9 C109 1.510(4)
N10 C89 1.345(5)
N10 C93 1.361(5)
N11 C95 1.492(5)
N11 C101 1.493(4)
N11 C81 1.491(5)
N12 C96 1.328(5)
N12 C100 1.345(5)
C1 C2 1.503(5)
C1 H1A 0.9700
C1 H1B 0.9700
C2 C8 1.373(6)
C2 C3 1.406(5)
C3 C4 1.390(6)
C3 H3 0.9300
C4 C6 1.370(6)
C4 C5 1.522(5)
C5 H5A 0.9600
C5 H5B 0.9600
C5 H5C 0.9600
C6 C7 1.380(5)
C6 H6 0.9300
C7 C8 1.395(5)
C7 C9 1.500(6)
C8 H8 0.9300
C9 H9A 0.9700
C9 H9B 0.9700
C10 C11 1.496(6)
C10 H10A 0.9700
C10 H10B 0.9700
C11 C12 1.352(6)
C12 C13 1.372(7)
C12 H12 0.9300
C13 C14 1.364(6)
C13 H13 0.9300
C14 C15 1.380(6)
C14 H14 0.9300
C15 H15 0.9300
C16 C17 1.530(6)
C16 H16A 0.9700
C16 H16B 0.9700
C17 C23 1.397(5)
C17 C18 1.405(6)
C18 C19 1.366(7)
C18 H18 0.9300
C19 C21 1.396(7)
C19 C20 1.541(8)
C20 H20A 0.9600
C20 H20B 0.9600
C20 H20C 0.9600
C21 C22 1.359(7)
C21 H21 0.9300
C22 C23 1.387(6)
C22 H22 0.9300
C24 C25 1.489(6)
C24 H24A 0.9700
C24 H24B 0.9700
C25 C26 1.390(6)
C26 C27 1.346(7)
C26 H26 0.9300
C27 C28 1.381(7)
C27 H27 0.9300
C28 C29 1.375(7)
C28 H28 0.9300
C29 H29 0.9300
C30 C31 1.497(6)
C30 H30A 0.9700
C30 H30B 0.9700
C31 C32 1.379(6)
C31 C37 1.407(6)
C32 C33 1.401(7)
C32 H32 0.9300
C33 C35 1.381(7)
C33 C34 1.520(6)
C34 H34A 0.9600
C34 H34B 0.9600
C34 H34C 0.9600
C35 C36 1.384(6)
C35 H35 0.9300
C36 C37 1.391(6)
C36 H36 0.9300
C38 C39 1.502(6)
C38 H38A 0.9700
C38 H38B 0.9700
C39 C45 1.372(5)
C39 C40 1.375(5)
C40 C41 1.377(7)
C40 H40 0.9300
C41 C43 1.373(6)
C41 C42 1.537(7)
C42 H42A 0.9600
C42 H42B 0.9600
C42 H42C 0.9600
C43 C44 1.404(5)
C43 H43 0.9300
C44 C45 1.392(5)
C44 C72 1.488(5)
C45 H45 0.9300
C46 C47 1.464(6)
C46 H46A 0.9700
C46 H46B 0.9700
C47 C48 1.371(6)
C48 C49 1.376(8)
C48 H48 0.9300
C49 C50 1.389(7)
C49 H49 0.9300
C50 C51 1.378(6)
C50 H50 0.9300
C51 H51 0.9300
C52 C53 1.404(6)
C52 C58 1.419(5)
C52 C64 1.495(5)
C53 C54 1.383(6)
C53 H53 0.9300
C54 C56 1.376(6)
C54 C55 1.495(7)
C55 H55A 0.9600
C55 H55B 0.9600
C55 H55C 0.9600
C56 C57 1.381(6)
C56 H56 0.9300
C57 C58 1.385(5)
C57 H57 0.9300
C59 C60 1.385(7)
C59 C111 1.467(7)
C60 C61 1.363(10)
C60 H60 0.9300
C61 C62 1.339(9)
C61 H61 0.9300
C62 C63 1.395(7)
C62 H62 0.9300
C63 H63 0.9300
C64 H64A 0.9700
C64 H64B 0.9700
C65 C66 1.385(6)
C65 C71 1.404(5)
C65 C110 1.491(6)
C66 C67 1.388(7)
C66 H66 0.9300
C67 C69 1.393(6)
C67 C68 1.527(8)
C68 H68A 0.9600
C68 H68B 0.9600
C68 H68C 0.9600
C69 C70 1.382(6)
C69 H69 0.9300
C70 C71 1.385(5)
C70 H70 0.9300
C72 H72A 0.9700
C72 H72B 0.9700
C73 C74 1.529(6)
C73 H73A 0.9600
C73 H73B 0.9600
C73 H73C 0.9600
C74 C76 1.364(6)
C74 C75 1.402(6)
C75 C77 1.373(5)
C75 H75 0.9300
C76 C78 1.382(5)
C76 H76 0.9300
C77 C79 1.398(5)
C77 C80 1.510(5)
C78 C79 1.374(5)
C78 C81 1.494(5)
C79 H79 0.9300
C80 H80A 0.9700
C80 H80B 0.9700
C81 H81A 0.9700
C81 H81B 0.9700
C82 C88 1.398(5)
C82 C83 1.401(5)
C82 C109 1.491(6)
C83 C84 1.366(7)
C83 H83 0.9300
C84 C86 1.377(7)
C84 C85 1.534(7)
C85 H85A 0.9600
C85 H85B 0.9600
C85 H85C 0.9600
C86 C87 1.391(5)
C86 H86 0.9300
C87 C88 1.395(5)
C87 H87 0.9300
C89 C90 1.371(6)
C89 C94 1.479(5)
C90 C91 1.392(7)
C90 H90 0.9300
C91 C92 1.357(8)
C91 H91 0.9300
C92 C93 1.363(6)
C92 H92 0.9300
C93 H93 0.9300
C94 H94A 0.9700
C94 H94B 0.9700
C95 C96 1.481(5)
C95 H95A 0.9700
C95 H95B 0.9700
C96 C97 1.372(6)
C97 C98 1.368(7)
C97 H97 0.9300
C98 C99 1.380(7)
C98 H98 0.9300
C99 C100 1.373(6)
C99 H99 0.9300
C100 H100 0.9300
C101 C102 1.516(5)
C101 H10C 0.9700
C101 H10D 0.9700
C102 C103 1.400(5)
C102 C108 1.406(5)
C103 C104 1.355(6)
C103 H103 0.9300
C104 C106 1.386(6)
C104 C105 1.529(6)
C105 H10E 0.9600
C105 H10F 0.9600
C105 H10G 0.9600
C106 C107 1.390(5)
C106 H106 0.9300
C107 C108 1.385(5)
C107 H107 0.9300
C109 H10H 0.9700
C109 H10I 0.9700
C110 H11A 0.9700
C110 H11B 0.9700
C111 H11C 0.9700
C111 H11D 0.9700
O14 Cl1 1.420(3)
O15 Cl1 1.453(3)
O16 Cl1 1.424(3)
O17 Cl1 1.404(4)
O22 Cl3 1.363(5)
O23 Cl3 1.296(5)
O24 Cl3 1.373(6)
O25 Cl3 1.361(5)
O26 Cl4 1.317(7)
O27 Cl4 1.334(7)
O28 Cl4 1.297(5)
O29 Cl4 1.454(6)
Cl2 O18 1.524(15)
Cl2 O20 1.512(12)
Cl2 O19 1.462(11)
Cl2 O21 1.688(13)
Cl5 O33 1.237(9)
Cl5 O32 1.306(8)
Cl5 O30 1.404(8)
Cl5 O31 1.422(10)
O34 C112 1.61(2)
O34 H34 0.8200
C112 H11E 0.9600
C112 H11F 0.9600
C112 H11G 0.9600
